data_2218450
loop_
_publ_author_name
'Wu, Genhua'
'Wu, Dayu'

_publ_section_title
;
 Chlorido(pyridine-2-carbaldehyde
 oximato-\k^2^<i>N</i>,<i>N</i>')(pyridine-2-carbaldehyde
 oxime-\k^2^<i>N</i>,<i>N</i>')copper(II)
;
_journal_coeditor_code IM2064
_journal_issue 6
_journal_name_full 'Acta Crystallographica Section E'
_journal_page_first m828
_journal_paper_doi 10.1107/S1600536808014748
_journal_volume 64
_journal_year 2008
_chemical_formula_iupac '[Cu (C6 H5 N2 O) Cl (C6 H6 N2 O)]'
_chemical_formula_moiety 'C12 H11 Cl Cu N4 O2'
_chemical_formula_sum 'C12 H11 Cl Cu N4 O2'
_chemical_formula_weight 342.24
_chemical_name_common Bis(PCO)copperchloride
_chemical_name_systematic
;
Chlorido(pyridine-2-carbaldehyde oximato-\k^2^N,N')(pyridine-2-
carbaldehyde oxime-\k^2^N,N')copper(II)
;
_space_group_IT_number 15
_symmetry_cell_setting monoclinic
_symmetry_space_group_name_Hall '-C 2yc'
_symmetry_space_group_name_H-M 'C 1 2/c 1'
_atom_sites_solution_hydrogens geom
_atom_sites_solution_primary direct
_atom_sites_solution_secondary difmap
_audit_creation_method SHELXL-97
_cell_angle_alpha 90.00
_cell_angle_beta 109.020(10)
_cell_angle_gamma 90.00
_cell_formula_units_Z 8
_cell_length_a 16.686(2)
_cell_length_b 12.064(2)
_cell_length_c 13.8050(10)
_cell_measurement_reflns_used 2343
_cell_measurement_temperature 293(2)
_cell_measurement_theta_max 26.588
_cell_measurement_theta_min 2.374
_cell_volume 2627.2(6)
_computing_cell_refinement 'SAINT (Bruker, 1997)'
_computing_data_collection 'SMART (Bruker, 1997)'
_computing_data_reduction 'SAINT (Bruker, 1997)'
_computing_molecular_graphics 'SHELXTL (Sheldrick, 2008)'
_computing_publication_material 'SHELXTL (Sheldrick, 2008)'
_computing_structure_refinement 'SHELXL97 (Sheldrick, 2008)'
_computing_structure_solution 'SHELXS97 (Sheldrick, 2008)'
_diffrn_ambient_temperature 293(2)
_diffrn_measured_fraction_theta_full 0.999
_diffrn_measured_fraction_theta_max 0.999
_diffrn_measurement_device_type 'Bruker SMART CCD area-detector'
_diffrn_measurement_method '\f and \w'
_diffrn_radiation_monochromator graphite
_diffrn_radiation_source 'fine-focus sealed tube'
_diffrn_radiation_type MoK\a
_diffrn_radiation_wavelength 0.71073
_diffrn_reflns_av_R_equivalents 0.0341
_diffrn_reflns_av_sigmaI/netI 0.0383
_diffrn_reflns_limit_h_max 19
_diffrn_reflns_limit_h_min -14
_diffrn_reflns_limit_k_max 13
_diffrn_reflns_limit_k_min -14
_diffrn_reflns_limit_l_max 16
_diffrn_reflns_limit_l_min -16
_diffrn_reflns_number 6487
_diffrn_reflns_theta_full 25.00
_diffrn_reflns_theta_max 25.00
_diffrn_reflns_theta_min 2.13
_exptl_absorpt_coefficient_mu 1.871
_exptl_absorpt_correction_T_max 0.5942
_exptl_absorpt_correction_T_min 0.4880
_exptl_absorpt_correction_type multi-scan
_exptl_absorpt_process_details '(SHELXTL; Sheldrick, 2008)'
_exptl_crystal_colour 'dark green'
_exptl_crystal_density_diffrn 1.730
_exptl_crystal_density_method 'not measured'
_exptl_crystal_description block
_exptl_crystal_F_000 1384
_exptl_crystal_size_max 0.22
_exptl_crystal_size_mid 0.18
_exptl_crystal_size_min 0.15
_refine_diff_density_max 0.396
_refine_diff_density_min -0.389
_refine_ls_extinction_method none
_refine_ls_goodness_of_fit_ref 1.008
_refine_ls_hydrogen_treatment constr
_refine_ls_matrix_type full
_refine_ls_number_parameters 181
_refine_ls_number_reflns 2318
_refine_ls_number_restraints 0
_refine_ls_restrained_S_all 1.008
_refine_ls_R_factor_all 0.0442
_refine_ls_R_factor_gt 0.0294
_refine_ls_shift/su_max 0.001
_refine_ls_shift/su_mean 0.000
_refine_ls_structure_factor_coef Fsqd
_refine_ls_weighting_details 'calc w=1/[\s^2^(Fo^2^)+(0.065P)^2^+1.2P] where P=(Fo^2^+2Fc^2^)/3'
_refine_ls_weighting_scheme calc
_refine_ls_wR_factor_gt 0.0782
_refine_ls_wR_factor_ref 0.1099
_reflns_number_gt 1788
_reflns_number_total 2318
_reflns_threshold_expression I>2\s(I)
_cod_data_source_file im2064.cif
_cod_data_source_block I
_cod_depositor_comments
;
The following automatic conversions were performed:
'_symmetry_cell_setting' value 'Monoclinic' changed to 'monoclinic'
according to '/home/saulius/struct/CIF-dictionaries/cif_core.dic'
dictionary named 'cif_core.dic' version 2.4.1 from 2010-06-29.

Automatic conversion script
Id: cif_fix_enum 1527 2010-12-29 10:47:43Z saulius 

The following automatic conversions were performed:

'_symmetry_cell_setting' value 'Monoclinic' changed to 'monoclinic'
according to /home/saulius/struct/CIF-dictionaries/cif_core.dic
dictionary named 'cif_core.dic' version 2.4.1 from 2010-06-29.

Automatic conversion script
Id: cif_fix_values 1715 2011-07-08 13:25:40Z adriana 
;
_cod_original_cell_volume 2627.3(5)
_cod_original_sg_symbol_H-M 'C 2/c'
_cod_database_code 2218450
_cod_database_fobs_code 2218450

loop_
_symmetry_equiv_pos_as_xyz
'x, y, z'
'-x, y, -z+1/2'
'x+1/2, y+1/2, z'
'-x+1/2, y+1/2, -z+1/2'
'-x, -y, -z'
'x, -y, z-1/2'
'-x+1/2, -y+1/2, -z'
'x+1/2, -y+1/2, z-1/2'

loop_
_atom_site_type_symbol
_atom_site_label
_atom_site_fract_x
_atom_site_fract_y
_atom_site_fract_z
_atom_site_U_iso_or_equiv
_atom_site_adp_type
_atom_site_calc_flag
_atom_site_refinement_flags
_atom_site_occupancy
Cu Cu1 0.45583(2) 0.75857(3) 0.08754(3) 0.03490(18) Uani d . 1
Cl Cl1 0.39133(6) 0.74459(6) -0.09737(7) 0.0452(3) Uani d . 1
N N2 0.39301(17) 0.8985(2) 0.1014(2) 0.0365(6) Uani d . 1
N N3 0.53622(18) 0.6345(2) 0.0978(2) 0.0432(7) Uani d . 1
N N4 0.39418(17) 0.6311(2) 0.1352(2) 0.0386(7) Uani d . 1
O O2 0.60997(16) 0.6484(2) 0.0801(2) 0.0594(7) Uani d . 1
C C1 0.3107(2) 0.9115(3) 0.0892(3) 0.0445(9) Uani d . 1
H H1A 0.2761 0.8491 0.0764 0.053 Uiso calc R 1
N N1 0.54953(17) 0.8713(2) 0.1156(2) 0.0431(7) Uani d . 1
C C11 0.4316(2) 0.5328(3) 0.1314(3) 0.0427(9) Uani d . 1
C C5 0.4419(2) 0.9892(3) 0.1166(3) 0.0433(8) Uani d . 1
O O1 0.63020(15) 0.8491(3) 0.1224(2) 0.0666(8) Uani d . 1
H H1B 0.6346 0.7834 0.1100 0.100 Uiso calc R 1
C C2 0.2750(3) 1.0126(4) 0.0946(3) 0.0585(11) Uani d . 1
H H2A 0.2177 1.0187 0.0866 0.070 Uiso calc R 1
C C9 0.3236(3) 0.4362(4) 0.1762(3) 0.0647(12) Uani d . 1
H H9A 0.3002 0.3707 0.1903 0.078 Uiso calc R 1
C C7 0.3232(2) 0.6295(3) 0.1599(3) 0.0457(9) Uani d . 1
H H7A 0.2973 0.6968 0.1638 0.055 Uiso calc R 1
C C12 0.5115(2) 0.5390(3) 0.1109(3) 0.0463(9) Uani d . 1
H H12A 0.5426 0.4760 0.1076 0.056 Uiso calc R 1
C C6 0.5299(2) 0.9703(3) 0.1257(3) 0.0483(9) Uani d . 1
H H6A 0.5692 1.0276 0.1381 0.058 Uiso calc R 1
C C10 0.3975(3) 0.4349(3) 0.1509(3) 0.0579(11) Uani d . 1
H H10A 0.4239 0.3680 0.1471 0.069 Uiso calc R 1
C C8 0.2865(3) 0.5352(4) 0.1798(3) 0.0593(11) Uani d . 1
H H8A 0.2365 0.5388 0.1957 0.071 Uiso calc R 1
C C4 0.4094(3) 1.0927(3) 0.1215(3) 0.0636(12) Uani d . 1
H H4A 0.4440 1.1550 0.1313 0.076 Uiso calc R 1
C C3 0.3253(3) 1.1034(3) 0.1118(4) 0.0718(13) Uani d . 1
H H3A 0.3029 1.1729 0.1171 0.086 Uiso calc R 1

loop_
_atom_site_aniso_label
_atom_site_aniso_U_11
_atom_site_aniso_U_22
_atom_site_aniso_U_33
_atom_site_aniso_U_12
_atom_site_aniso_U_13
_atom_site_aniso_U_23
Cu1 0.0277(3) 0.0340(3) 0.0441(3) 0.00547(15) 0.0132(2) -0.00158(17)
Cl1 0.0482(6) 0.0432(5) 0.0407(5) 0.0035(4) 0.0094(4) -0.0023(4)
N2 0.0355(16) 0.0317(15) 0.0418(16) 0.0041(12) 0.0118(13) -0.0026(12)
N3 0.0398(17) 0.0480(19) 0.0432(17) 0.0156(14) 0.0152(14) 0.0003(14)
N4 0.0385(16) 0.0366(16) 0.0392(16) 0.0031(12) 0.0107(13) 0.0023(12)
O2 0.0440(16) 0.0712(19) 0.0731(19) 0.0207(14) 0.0327(14) 0.0047(15)
C1 0.040(2) 0.044(2) 0.049(2) 0.0096(16) 0.0142(17) 0.0009(16)
N1 0.0286(16) 0.0516(19) 0.0505(18) -0.0040(13) 0.0147(14) -0.0005(14)
C11 0.052(2) 0.0372(19) 0.032(2) 0.0057(16) 0.0044(17) -0.0001(15)
C5 0.052(2) 0.038(2) 0.040(2) 0.0022(16) 0.0157(18) -0.0024(16)
O1 0.0326(15) 0.077(2) 0.092(2) -0.0025(13) 0.0241(15) -0.0042(17)
C2 0.051(2) 0.066(3) 0.059(3) 0.029(2) 0.019(2) 0.002(2)
C9 0.069(3) 0.058(3) 0.058(3) -0.024(2) 0.009(2) 0.009(2)
C7 0.041(2) 0.051(2) 0.047(2) -0.0006(17) 0.0166(17) 0.0022(17)
C12 0.052(2) 0.044(2) 0.040(2) 0.0195(18) 0.0113(18) -0.0006(17)
C6 0.045(2) 0.045(2) 0.056(2) -0.0115(17) 0.0177(18) -0.0050(18)
C10 0.071(3) 0.036(2) 0.053(2) -0.0020(19) 0.002(2) 0.0001(18)
C8 0.052(3) 0.067(3) 0.057(3) -0.014(2) 0.016(2) 0.006(2)
C4 0.080(3) 0.031(2) 0.079(3) 0.0027(19) 0.025(3) -0.0044(19)
C3 0.088(4) 0.044(3) 0.084(3) 0.033(2) 0.029(3) -0.004(2)

loop_
_atom_type_symbol
_atom_type_description
_atom_type_scat_dispersion_real
_atom_type_scat_dispersion_imag
_atom_type_scat_source
C C 0.0033 0.0016 'International Tables Vol C Tables 4.2.6.8 and 6.1.1.4'
H H 0.0000 0.0000 'International Tables Vol C Tables 4.2.6.8 and 6.1.1.4'
N N 0.0061 0.0033 'International Tables Vol C Tables 4.2.6.8 and 6.1.1.4'
O O 0.0106 0.0060 'International Tables Vol C Tables 4.2.6.8 and 6.1.1.4'
Cu Cu 0.3201 1.2651 'International Tables Vol C Tables 4.2.6.8 and 6.1.1.4'
Cl Cl 0.1484 0.1585 'International Tables Vol C Tables 4.2.6.8 and 6.1.1.4'

loop_
_geom_angle_atom_site_label_1
_geom_angle_atom_site_label_2
_geom_angle_atom_site_label_3
_geom_angle
N3 Cu1 N1 91.79(14)
N3 Cu1 N2 168.29(12)
N1 Cu1 N2 79.19(11)
N3 Cu1 N4 79.15(12)
N1 Cu1 N4 151.07(12)
N2 Cu1 N4 105.21(11)
N3 Cu1 Cl1 94.60(9)
N1 Cu1 Cl1 107.40(9)
N2 Cu1 Cl1 95.22(8)
N4 Cu1 Cl1 100.71(8)
C1 N2 C5 118.1(3)
C1 N2 Cu1 128.8(2)
C5 N2 Cu1 112.8(2)
C12 N3 O2 120.3(3)
C12 N3 Cu1 117.1(2)
O2 N3 Cu1 122.1(2)
C7 N4 C11 117.2(3)
C7 N4 Cu1 131.7(2)
C11 N4 Cu1 110.9(2)
N2 C1 C2 122.9(4)
N2 C1 H1A 118.5
C2 C1 H1A 118.5
C6 N1 O1 118.2(3)
C6 N1 Cu1 116.6(2)
O1 N1 Cu1 125.2(2)
N4 C11 C10 121.4(4)
N4 C11 C12 115.3(3)
C10 C11 C12 123.2(3)
N2 C5 C4 121.4(4)
N2 C5 C6 115.6(3)
C4 C5 C6 123.0(4)
N1 O1 H1B 109.5
C3 C2 C1 118.4(4)
C3 C2 H2A 120.8
C1 C2 H2A 120.8
C8 C9 C10 118.3(4)
C8 C9 H9A 120.9
C10 C9 H9A 120.9
N4 C7 C8 124.0(4)
N4 C7 H7A 118.0
C8 C7 H7A 118.0
N3 C12 C11 116.1(3)
N3 C12 H12A 121.9
C11 C12 H12A 121.9
N1 C6 C5 115.7(3)
N1 C6 H6A 122.2
C5 C6 H6A 122.2
C11 C10 C9 119.9(4)
C11 C10 H10A 120.0
C9 C10 H10A 120.0
C9 C8 C7 119.2(4)
C9 C8 H8A 120.4
C7 C8 H8A 120.4
C5 C4 C3 119.3(4)
C5 C4 H4A 120.4
C3 C4 H4A 120.4
C2 C3 C4 119.8(4)
C2 C3 H3A 120.1
C4 C3 H3A 120.1

loop_
_geom_bond_atom_site_label_1
_geom_bond_atom_site_label_2
_geom_bond_distance
Cu1 N3 1.984(3)
Cu1 N1 2.012(3)
Cu1 N2 2.029(3)
Cu1 N4 2.072(3)
Cu1 Cl1 2.4316(10)
N2 C1 1.338(4)
N2 C5 1.340(4)
N3 C12 1.256(5)
N3 O2 1.341(3)
N4 C7 1.335(4)
N4 C11 1.350(4)
C1 C2 1.370(5)
C1 H1A 0.9300
N1 C6 1.258(4)
N1 O1 1.345(3)
C11 C10 1.375(5)
C11 C12 1.453(5)
C5 C4 1.371(5)
C5 C6 1.451(5)
O1 H1B 0.8200
C2 C3 1.352(6)
C2 H2A 0.9300
C9 C8 1.354(6)
C9 C10 1.385(6)
C9 H9A 0.9300
C7 C8 1.361(5)
C7 H7A 0.9300
C12 H12A 0.9300
C6 H6A 0.9300
C10 H10A 0.9300
C8 H8A 0.9300
C4 C3 1.371(6)
C4 H4A 0.9300
C3 H3A 0.9300

loop_
_geom_hbond_atom_site_label_D
_geom_hbond_atom_site_label_H
_geom_hbond_atom_site_label_A
_geom_hbond_distance_DH
_geom_hbond_distance_HA
_geom_hbond_distance_DA
_geom_hbond_angle_DHA
O1 H1B O2 0.82 1.70 2.488(5) 161.5
